data_9017067
loop_
_publ_author_name
'Pamato, M. G.'
'Kurnosov, A.'
'Ballaran, T. B.'
'Trots, D. M.'
'Caracas, R.'
'Frost, D. J.'

_publ_section_title
;
 Hexagonal Na0.41[Na0.125Mg0.79Al0.085]2[Al0.79Si0.21]6O12 (NAL phase):
 Crystal structure refinement and elasticity
;
_journal_name_full 'American Mineralogist'
_journal_page_first 1562
_journal_page_last 1569
_journal_volume 99
_journal_year 2014
_chemical_compound_source Synthetic
_chemical_formula_sum 'Al2.455 Mg0.79 Na0.33 O6 Si0.63'
_space_group_IT_number 176
_space_group_name_Hall '-P 6c'
_space_group_name_H-M_alt 'P 63/m'
_symmetry_space_group_name_H-M 'P 63/m'
_cell_angle_alpha 90
_cell_angle_beta 90
_cell_angle_gamma 120
_cell_length_a 8.7225
_cell_length_b 8.7225
_cell_length_c 2.7664
_cell_formula_units_Z 2
_cell_volume 182.275
_database_code_amcsd 0020398
_exptl_crystal_density_diffrn 3.766
_cod_data_source_file inputs/fixed/downloads/05/05788.cif
_cod_data_source_block 05788
_cod_original_formula_sum 'Al2.455 Si.63 Mg.79 Na.33 O6'
_cod_database_code 9017067
_amcsd_formula_title Na.41[Na.125Mg.79Al.085]2[Al.79Si.21]6O12

loop_
_space_group_symop_operation_xyz
x,y,z
-x+y,-x,1/2-z
x-y,x,1/2+z
y,-x+y,-z
-y,x-y,z
x,y,1/2-z
-x,-y,1/2+z
x-y,x,-z
-x+y,-x,z
-y,x-y,1/2-z
y,-x+y,1/2+z
-x,-y,-z

loop_
_atom_site_aniso_label
_atom_site_aniso_U_11
_atom_site_aniso_U_22
_atom_site_aniso_U_33
_atom_site_aniso_U_12
_atom_site_aniso_U_13
_atom_site_aniso_U_23
Al1 0.00580 0.00570 0.00530 0.00290 0.00000 0.00000
Si1 0.00580 0.00570 0.00530 0.00290 0.00000 0.00000
Mg2 0.00930 0.00930 0.00940 0.00466 0.00000 0.00000
Al2 0.00930 0.00930 0.00940 0.00466 0.00000 0.00000
Na2 0.00930 0.00930 0.00940 0.00466 0.00000 0.00000
Na3 0.00700 0.00700 0.25000 0.00350 0.00000 0.00000
O1 0.00690 0.00700 0.01250 0.00290 0.00000 0.00000
O2 0.00890 0.00880 0.01000 0.00530 0.00000 0.00000

loop_
_atom_site_label
_atom_site_fract_x
_atom_site_fract_y
_atom_site_fract_z
_atom_site_occupancy
_atom_site_U_iso_or_equiv
Al1 0.98946 0.34353 0.25000 0.79000 0.00559
Si1 0.98946 0.34353 0.25000 0.21000 0.00559
Mg2 0.66667 0.33333 0.25000 0.79000 0.00930
Al2 0.66667 0.33333 0.25000 0.08500 0.00930
Na2 0.66667 0.33333 0.25000 0.12500 0.00930
Na3 0.00000 0.00000 0.25000 0.20500 0.08900
O1 0.12830 0.59890 0.25000 1.00000 0.00900
O2 0.31240 0.20230 0.25000 1.00000 0.00890

loop_
_cod_related_entry_id
_cod_related_entry_database
_cod_related_entry_code
1 AMCSD 0020398
